data_7056536
loop_
_publ_author_name
'Zhu, Zhao-Xia'
'Cai, Li-Zheng'
'Deng, Xiao-Wei'
'Zhou, Yanling'
'Yao, Min-Xia'

_publ_section_title
;
 Synthesis, structures and magnetism of heterotrimetallic Ni-Cu-Ln
 complexes based on a dicompartmental imine-oxime ligand
;
_journal_name_full 'New J. Chem.'
_journal_paper_doi 10.1039/C7NJ01955F
_journal_year 2017
_chemical_formula_sum 'C170 H166 Cu2 Gd2 N8 Ni2 O34'
_chemical_formula_weight 3424.10
_space_group_crystal_system monoclinic
_space_group_IT_number 14
_space_group_name_Hall '-P 2yn'
_space_group_name_H-M_alt 'P 1 21/n 1'
_symmetry_space_group_name_Hall '-P 2yn'
_symmetry_space_group_name_H-M 'P 1 21/n 1'
_atom_sites_solution_hydrogens mixed
_audit_creation_method SHELXL-2014/7
_audit_update_record
;
2017-08-18 deposited with the CCDC.
2017-08-22 downloaded from the CCDC.
;
_cell_angle_alpha 90
_cell_angle_beta 103.966(7)
_cell_angle_gamma 90
_cell_formula_units_Z 2
_cell_length_a 17.2908(17)
_cell_length_b 22.264(2)
_cell_length_c 21.455(2)
_cell_measurement_reflns_used 7182
_cell_measurement_temperature 296(2)
_cell_measurement_theta_max 25.30
_cell_measurement_theta_min 2.98
_cell_volume 8015.2(13)
_computing_cell_refinement 'Bruker SMART'
_computing_data_collection 'Bruker SMART'
_computing_data_reduction 'Bruker SAINT'
_computing_molecular_graphics 'Bruker SHELXTL'
_computing_publication_material 'Bruker SHELXTL'
_computing_structure_refinement 'SHELXL-2014/7 (Sheldrick, 2014)'
_computing_structure_solution 'Bruker SHELXTL'
_diffrn_ambient_temperature 296(2)
_diffrn_measured_fraction_theta_full 0.966
_diffrn_measured_fraction_theta_max 0.966
_diffrn_measurement_device_type 'CCD area detector'
_diffrn_measurement_method 'phi and omega scans'
_diffrn_radiation_type MoK\a
_diffrn_radiation_wavelength 0.71073
_diffrn_reflns_av_R_equivalents 0.0832
_diffrn_reflns_av_unetI/netI 0.0997
_diffrn_reflns_Laue_measured_fraction_full 0.966
_diffrn_reflns_Laue_measured_fraction_max 0.966
_diffrn_reflns_limit_h_max 20
_diffrn_reflns_limit_h_min -19
_diffrn_reflns_limit_k_max 26
_diffrn_reflns_limit_k_min -26
_diffrn_reflns_limit_l_max 25
_diffrn_reflns_limit_l_min -25
_diffrn_reflns_number 34533
_diffrn_reflns_point_group_measured_fraction_full 0.966
_diffrn_reflns_point_group_measured_fraction_max 0.966
_diffrn_reflns_theta_full 24.997
_diffrn_reflns_theta_max 24.997
_diffrn_reflns_theta_min 2.914
_exptl_absorpt_coefficient_mu 1.383
_exptl_absorpt_correction_T_max 0.7452
_exptl_absorpt_correction_T_min 0.5519
_exptl_absorpt_correction_type multi-scan
_exptl_absorpt_process_details 'SADABS (Bruker, 2013)'
_exptl_crystal_colour 'yellow brown'
_exptl_crystal_density_diffrn 1.419
_exptl_crystal_description prismatic
_exptl_crystal_F_000 3512
_exptl_crystal_size_max 0.150
_exptl_crystal_size_mid 0.130
_exptl_crystal_size_min 0.120
_refine_diff_density_max 2.572
_refine_diff_density_min -1.640
_refine_diff_density_rms 0.138
_refine_ls_extinction_method none
_refine_ls_goodness_of_fit_ref 1.257
_refine_ls_hydrogen_treatment constr
_refine_ls_matrix_type full
_refine_ls_number_parameters 988
_refine_ls_number_reflns 13632
_refine_ls_number_restraints 0
_refine_ls_restrained_S_all 1.257
_refine_ls_R_factor_all 0.1360
_refine_ls_R_factor_gt 0.0699
_refine_ls_shift/su_max 0.000
_refine_ls_shift/su_mean 0.000
_refine_ls_structure_factor_coef Fsqd
_refine_ls_weighting_details 'w=1/[\s^2^(Fo^2^)+(0.0959P)^2^] where P=(Fo^2^+2Fc^2^)/3'
_refine_ls_weighting_scheme calc
_refine_ls_wR_factor_gt 0.1857
_refine_ls_wR_factor_ref 0.2161
_reflns_Friedel_coverage 0.000
_reflns_number_gt 8007
_reflns_number_total 13632
_reflns_threshold_expression 'I > 2\s(I)'
_cod_data_source_file c7nj01955f2.cif
_cod_data_source_block 1
_cod_database_code 7056536
_shelx_shelxl_version_number 2014/7
_shelx_space_group_comment
;
The symmetry employed for this shelxl refinement is uniquely defined
by the following loop, which should always be used as a source of
symmetry information in preference to the above space-group names.
They are only intended as comments.
;
_shelx_estimated_absorpt_t_min 0.819
_shelx_estimated_absorpt_t_max 0.852

loop_
_space_group_symop_operation_xyz
'x, y, z'
'-x+1/2, y+1/2, -z+1/2'
'-x, -y, -z'
'x-1/2, -y-1/2, z-1/2'

loop_
_atom_site_label
_atom_site_type_symbol
_atom_site_fract_x
_atom_site_fract_y
_atom_site_fract_z
_atom_site_U_iso_or_equiv
_atom_site_adp_type
_atom_site_occupancy
_atom_site_site_symmetry_order
_atom_site_calc_flag
_atom_site_refinement_flags_posn
_atom_site_refinement_flags_adp
Cu1 Cu 0.56854(7) 0.49044(5) 0.07376(5) 0.0390(3) Uani 1 1 d . .
Ni1 Ni 0.42189(7) 0.51203(6) 0.12122(6) 0.0378(3) Uani 1 1 d . .
O1 O 0.6878(4) 0.4148(3) 0.0418(3) 0.0535(19) Uani 1 1 d . .
H1 H 0.6790 0.4407 0.0139 0.080 Uiso 1 1 d R U
O2 O 0.5030(4) 0.4457(3) 0.1183(3) 0.0398(15) Uani 1 1 d . .
O3 O 0.4957(4) 0.5564(3) 0.0791(3) 0.0403(16) Uani 1 1 d . .
O4 O 0.6509(4) 0.5096(3) -0.0244(3) 0.0397(15) Uani 1 1 d . .
O13 O 0.5085(4) 0.5325(4) 0.2139(3) 0.063(2) Uani 1 1 d . .
H13 H 0.5523 0.5242 0.2045 0.094 Uiso 1 1 d R U
O15 O 0.6538(4) 0.5207(4) 0.1887(4) 0.067(2) Uani 1 1 d . .
H15 H 0.6832 0.5495 0.1883 0.100 Uiso 1 1 d R U
N1 N 0.6300(4) 0.4163(4) 0.0742(4) 0.0369(18) Uani 1 1 d . .
N2 N 0.3641(5) 0.4540(4) 0.1645(4) 0.045(2) Uani 1 1 d . .
N3 N 0.3605(5) 0.5877(4) 0.1252(4) 0.044(2) Uani 1 1 d . .
N4 N 0.6090(4) 0.5398(3) 0.0148(4) 0.0391(19) Uani 1 1 d . .
C1 C 0.6287(6) 0.3666(5) 0.1065(5) 0.046(3) Uani 1 1 d . .
H1A H 0.6667 0.3378 0.1036 0.055 Uiso 1 1 calc R U
C2 C 0.5765(6) 0.3519(5) 0.1449(5) 0.042(2) Uani 1 1 d . .
C3 C 0.5877(6) 0.2972(5) 0.1796(5) 0.049(3) Uani 1 1 d . .
H3 H 0.6316 0.2740 0.1773 0.059 Uiso 1 1 calc R U
C4 C 0.5398(7) 0.2760(5) 0.2156(5) 0.055(3) Uani 1 1 d . .
C5 C 0.4752(6) 0.3140(4) 0.2143(5) 0.046(3) Uani 1 1 d . .
H5 H 0.4387 0.3017 0.2372 0.055 Uiso 1 1 calc R U
C6 C 0.4604(6) 0.3684(4) 0.1819(5) 0.043(2) Uani 1 1 d . .
C7 C 0.5128(6) 0.3907(4) 0.1481(4) 0.037(2) Uani 1 1 d . .
C8 C 0.3891(6) 0.4006(5) 0.1859(5) 0.047(3) Uani 1 1 d . .
H8 H 0.3558 0.3802 0.2069 0.056 Uiso 1 1 calc R U
C9 C 0.2894(6) 0.4731(5) 0.1727(6) 0.054(3) Uani 1 1 d . .
H9A H 0.2708 0.4453 0.2007 0.064 Uiso 1 1 calc R U
H9B H 0.2509 0.4734 0.1315 0.064 Uiso 1 1 calc R U
C10 C 0.2958(6) 0.5337(5) 0.2007(5) 0.052(3) Uani 1 1 d . .
H10A H 0.3462 0.5366 0.2325 0.063 Uiso 1 1 calc R U
H10B H 0.2538 0.5386 0.2231 0.063 Uiso 1 1 calc R U
C11 C 0.2905(7) 0.5885(5) 0.1509(6) 0.055(3) Uani 1 1 d . .
H11A H 0.2429 0.5845 0.1163 0.066 Uiso 1 1 calc R U
H11B H 0.2876 0.6264 0.1726 0.066 Uiso 1 1 calc R U
C12 C 0.3791(6) 0.6423(5) 0.1069(5) 0.045(2) Uani 1 1 d . .
H12 H 0.3486 0.6741 0.1159 0.053 Uiso 1 1 calc R U
C13 C 0.4390(5) 0.6572(4) 0.0758(5) 0.039(2) Uani 1 1 d . .
C14 C 0.4388(6) 0.7176(5) 0.0555(5) 0.045(3) Uani 1 1 d . .
H14 H 0.4021 0.7436 0.0665 0.054 Uiso 1 1 calc R U
C15 C 0.4895(6) 0.7408(5) 0.0203(5) 0.046(3) Uani 1 1 d . .
C16 C 0.5404(6) 0.6998(5) 0.0070(5) 0.046(3) Uani 1 1 d . .
H16 H 0.5746 0.7124 -0.0178 0.055 Uiso 1 1 calc R U
C17 C 0.5466(6) 0.6386(5) 0.0276(4) 0.040(2) Uani 1 1 d . .
C18 C 0.4948(5) 0.6155(4) 0.0630(4) 0.037(2) Uani 1 1 d . .
C19 C 0.5986(5) 0.5976(5) 0.0036(4) 0.038(2) Uani 1 1 d . .
H19 H 0.6280 0.6145 -0.0230 0.045 Uiso 1 1 calc R U
C20 C 0.5589(8) 0.2193(6) 0.2579(6) 0.077(4) Uani 1 1 d . .
H20A H 0.6002 0.1967 0.2456 0.115 Uiso 1 1 calc R U
H20B H 0.5119 0.1949 0.2522 0.115 Uiso 1 1 calc R U
H20C H 0.5765 0.2309 0.3021 0.115 Uiso 1 1 calc R U
C21 C 0.4818(8) 0.8057(5) -0.0022(6) 0.072(4) Uani 1 1 d . .
H21A H 0.5329 0.8249 0.0099 0.108 Uiso 1 1 calc R U
H21B H 0.4449 0.8263 0.0174 0.108 Uiso 1 1 calc R U
H21C H 0.4625 0.8069 -0.0480 0.108 Uiso 1 1 calc R U
C82 C 0.5133(9) 0.5799(6) 0.2549(7) 0.095(5) Uani 1 1 d . .
H82A H 0.5101 0.6168 0.2313 0.143 Uiso 1 1 calc R U
H82B H 0.5631 0.5782 0.2866 0.143 Uiso 1 1 calc R U
H82C H 0.4701 0.5779 0.2758 0.143 Uiso 1 1 calc R U
C84 C 0.6972(8) 0.4745(6) 0.2385(6) 0.081(4) Uani 1 1 d . .
H84A H 0.7393 0.4560 0.2233 0.122 Uiso 1 1 calc R U
H84B H 0.6601 0.4444 0.2447 0.122 Uiso 1 1 calc R U
H84C H 0.7192 0.4945 0.2785 0.122 Uiso 1 1 calc R U
Gd1 Gd 0.19831(3) 0.32598(2) 0.30041(2) 0.03410(16) Uani 1 1 d . .
O5 O 0.2372(4) 0.3215(3) 0.2028(3) 0.0402(15) Uani 1 1 d . .
O6 O 0.1003(4) 0.3780(3) 0.2135(3) 0.0411(16) Uani 1 1 d . .
O7 O 0.1409(4) 0.2359(3) 0.2517(3) 0.0435(16) Uani 1 1 d . .
O8 O 0.0718(4) 0.3135(3) 0.3214(3) 0.0443(17) Uani 1 1 d . .
O9 O 0.2994(4) 0.2508(3) 0.3261(3) 0.0490(18) Uani 1 1 d . .
O10 O 0.2327(4) 0.3059(3) 0.4141(3) 0.0455(17) Uani 1 1 d . .
O11 O 0.3167(4) 0.3834(3) 0.3217(3) 0.0466(17) Uani 1 1 d . .
O12 O 0.1829(4) 0.4210(3) 0.3475(3) 0.0410(16) Uani 1 1 d . .
C22 C 0.2954(7) 0.2416(5) 0.1291(6) 0.054(3) Uani 1 1 d . .
H22 H 0.3116 0.2396 0.1737 0.065 Uiso 1 1 calc R U
C23 C 0.3307(8) 0.2048(6) 0.0895(8) 0.076(4) Uani 1 1 d . .
H23 H 0.3709 0.1781 0.1083 0.091 Uiso 1 1 calc R U
C24 C 0.3059(9) 0.2083(7) 0.0238(8) 0.082(4) Uani 1 1 d . .
H24 H 0.3282 0.1823 -0.0010 0.098 Uiso 1 1 calc R U
C25 C 0.2470(9) 0.2505(7) -0.0079(7) 0.084(4) Uani 1 1 d . .
H25 H 0.2323 0.2536 -0.0524 0.101 Uiso 1 1 calc R U
C26 C 0.2131(8) 0.2864(6) 0.0305(6) 0.071(4) Uani 1 1 d . .
H26 H 0.1748 0.3147 0.0120 0.085 Uiso 1 1 calc R U
C27 C 0.2368(7) 0.2802(5) 0.0990(6) 0.057(3) Uani 1 1 d . .
C28 C 0.1974(7) 0.3174(4) 0.1434(5) 0.047(3) Uani 1 1 d . .
C29 C 0.1215(6) 0.3396(5) 0.1157(4) 0.045(3) Uani 1 1 d . .
H29 H 0.0995 0.3327 0.0723 0.054 Uiso 1 1 calc R U
C30 C 0.0781(6) 0.3712(4) 0.1505(5) 0.040(2) Uani 1 1 d . .
C31 C 0.0006(6) 0.3993(4) 0.1146(4) 0.039(2) Uani 1 1 d . .
C32 C -0.0120(6) 0.4243(5) 0.0525(5) 0.051(3) Uani 1 1 d . .
H32 H 0.0295 0.4223 0.0319 0.062 Uiso 1 1 calc R U
C33 C -0.0826(6) 0.4519(5) 0.0200(5) 0.055(3) Uani 1 1 d . .
H33 H -0.0881 0.4675 -0.0211 0.066 Uiso 1 1 calc R U
C34 C -0.1419(7) 0.4553(5) 0.0492(5) 0.059(3) Uani 1 1 d . .
H34 H -0.1896 0.4742 0.0298 0.071 Uiso 1 1 calc R U
C35 C -0.1299(7) 0.4290(5) 0.1116(5) 0.057(3) Uani 1 1 d . .
H35 H -0.1716 0.4305 0.1320 0.069 Uiso 1 1 calc R U
C36 C -0.0599(6) 0.4014(5) 0.1431(5) 0.045(2) Uani 1 1 d . .
H36 H -0.0550 0.3846 0.1836 0.054 Uiso 1 1 calc R U
C37 C 0.1282(6) 0.1644(5) 0.1455(6) 0.055(3) Uani 1 1 d . .
H37 H 0.1760 0.1656 0.1768 0.066 Uiso 1 1 calc R U
C38 C 0.1246(7) 0.1375(5) 0.0855(6) 0.064(3) Uani 1 1 d . .
H38 H 0.1712 0.1215 0.0780 0.077 Uiso 1 1 calc R U
C39 C 0.0568(8) 0.1335(6) 0.0380(6) 0.069(4) Uani 1 1 d . .
H39 H 0.0573 0.1152 -0.0009 0.083 Uiso 1 1 calc R U
C40 C -0.0121(8) 0.1570(6) 0.0483(5) 0.069(4) Uani 1 1 d . .
H40 H -0.0595 0.1548 0.0167 0.083 Uiso 1 1 calc R U
C41 C -0.0095(7) 0.1837(5) 0.1063(5) 0.056(3) Uani 1 1 d . .
H41 H -0.0562 0.1999 0.1134 0.067 Uiso 1 1 calc R U
C42 C 0.0626(6) 0.1879(4) 0.1567(5) 0.041(2) Uani 1 1 d . .
C43 C 0.0696(6) 0.2243(4) 0.2185(4) 0.038(2) Uani 1 1 d . .
C44 C 0.0058(6) 0.2429(4) 0.2385(4) 0.043(2) Uani 1 1 d . .
H44 H -0.0441 0.2287 0.2170 0.051 Uiso 1 1 calc R U
C45 C 0.0105(6) 0.2835(4) 0.2910(4) 0.037(2) Uani 1 1 d . .
C46 C -0.0647(6) 0.2967(5) 0.3088(4) 0.038(2) Uani 1 1 d . .
C47 C -0.1158(6) 0.2488(5) 0.3129(4) 0.051(3) Uani 1 1 d . .
H47 H -0.1014 0.2093 0.3074 0.061 Uiso 1 1 calc R U
C48 C -0.1882(7) 0.2627(7) 0.3254(5) 0.064(4) Uani 1 1 d . .
H48 H -0.2237 0.2322 0.3286 0.077 Uiso 1 1 calc R U
C49 C -0.2083(7) 0.3216(6) 0.3330(5) 0.063(3) Uani 1 1 d . .
H49 H -0.2575 0.3299 0.3416 0.075 Uiso 1 1 calc R U
C50 C -0.1579(7) 0.3691(6) 0.3285(5) 0.063(3) Uani 1 1 d . .
H50 H -0.1733 0.4086 0.3324 0.076 Uiso 1 1 calc R U
C51 C -0.0853(6) 0.3557(5) 0.3182(4) 0.045(3) Uani 1 1 d . .
H51 H -0.0491 0.3864 0.3175 0.054 Uiso 1 1 calc R U
C52 C 0.3755(6) 0.1447(5) 0.3064(6) 0.053(3) Uani 1 1 d . .
H52 H 0.3308 0.1552 0.2745 0.064 Uiso 1 1 calc R U
C53 C 0.4244(8) 0.0957(6) 0.2974(7) 0.074(4) Uani 1 1 d . .
H53 H 0.4097 0.0724 0.2605 0.088 Uiso 1 1 calc R U
C54 C 0.4932(7) 0.0823(5) 0.3428(5) 0.056(3) Uani 1 1 d . .
H54 H 0.5250 0.0505 0.3359 0.067 Uiso 1 1 calc R U
C55 C 0.5156(8) 0.1159(6) 0.3987(6) 0.073(4) Uani 1 1 d . .
H55 H 0.5629 0.1067 0.4284 0.087 Uiso 1 1 calc R U
C56 C 0.4682(7) 0.1638(5) 0.4114(5) 0.059(3) Uani 1 1 d . .
H56 H 0.4834 0.1861 0.4490 0.071 Uiso 1 1 calc R U
C57 C 0.3961(6) 0.1770(5) 0.3648(5) 0.045(2) Uani 1 1 d . .
C58 C 0.3402(5) 0.2240(4) 0.3759(4) 0.032(2) Uani 1 1 d . .
C59 C 0.3346(6) 0.2346(5) 0.4409(5) 0.049(3) Uani 1 1 d . .
H59 H 0.3683 0.2135 0.4741 0.059 Uiso 1 1 calc R U
C60 C 0.2814(5) 0.2746(4) 0.4555(4) 0.033(2) Uani 1 1 d . .
C61 C 0.2802(5) 0.2819(5) 0.5264(4) 0.043(3) Uani 1 1 d . .
C62 C 0.2972(6) 0.2351(5) 0.5725(5) 0.047(3) Uani 1 1 d . .
H62 H 0.3107 0.1971 0.5604 0.056 Uiso 1 1 calc R U
C63 C 0.2939(6) 0.2455(5) 0.6367(5) 0.053(3) Uani 1 1 d . .
H63 H 0.3038 0.2146 0.6667 0.063 Uiso 1 1 calc R U
C64 C 0.2757(6) 0.3023(6) 0.6543(5) 0.058(3) Uani 1 1 d . .
H64 H 0.2753 0.3100 0.6968 0.069 Uiso 1 1 calc R U
C65 C 0.2577(7) 0.3484(6) 0.6087(5) 0.067(4) Uani 1 1 d . .
H65 H 0.2439 0.3861 0.6211 0.081 Uiso 1 1 calc R U
C66 C 0.2603(6) 0.3388(5) 0.5455(5) 0.050(3) Uani 1 1 d . .
H66 H 0.2489 0.3700 0.5159 0.061 Uiso 1 1 calc R U
C67 C 0.4801(7) 0.3865(6) 0.3560(5) 0.061(3) Uani 1 1 d . .
H67 H 0.4559 0.3506 0.3400 0.073 Uiso 1 1 calc R U
C68 C 0.5593(7) 0.3957(8) 0.3614(6) 0.085(5) Uani 1 1 d . .
H68 H 0.5899 0.3656 0.3493 0.102 Uiso 1 1 calc R U
C69 C 0.5947(7) 0.4499(8) 0.3848(6) 0.078(4) Uani 1 1 d . .
H69 H 0.6482 0.4558 0.3858 0.093 Uiso 1 1 calc R U
C70 C 0.5548(7) 0.4938(7) 0.4059(6) 0.074(4) Uani 1 1 d . .
H70 H 0.5807 0.5285 0.4239 0.089 Uiso 1 1 calc R U
C71 C 0.4734(6) 0.4861(6) 0.4004(5) 0.061(3) Uani 1 1 d . .
H71 H 0.4437 0.5164 0.4133 0.074 Uiso 1 1 calc R U
C72 C 0.4367(6) 0.4324(5) 0.3752(4) 0.046(3) Uani 1 1 d . .
C73 C 0.3503(6) 0.4224(5) 0.3664(4) 0.040(2) Uani 1 1 d . .
C74 C 0.3104(6) 0.4531(5) 0.4052(5) 0.044(2) Uani 1 1 d . .
H74 H 0.3389 0.4765 0.4388 0.053 Uiso 1 1 calc R U
C75 C 0.2292(6) 0.4492(4) 0.3944(4) 0.039(2) Uani 1 1 d . .
C76 C 0.1923(6) 0.4777(4) 0.4427(4) 0.039(2) Uani 1 1 d . .
C77 C 0.2235(6) 0.5280(4) 0.4828(5) 0.047(3) Uani 1 1 d . .
H77 H 0.2696 0.5465 0.4773 0.056 Uiso 1 1 calc R U
C78 C 0.1884(6) 0.5500(5) 0.5289(5) 0.053(3) Uani 1 1 d . .
H78 H 0.2088 0.5832 0.5538 0.064 Uiso 1 1 calc R U
C79 C 0.1218(7) 0.5205(5) 0.5363(6) 0.062(3) Uani 1 1 d . .
H79 H 0.0965 0.5336 0.5674 0.074 Uiso 1 1 calc R U
C80 C 0.0900(6) 0.4698(5) 0.4972(5) 0.051(3) Uani 1 1 d . .
H80 H 0.0452 0.4499 0.5035 0.061 Uiso 1 1 calc R U
C81 C 0.1257(6) 0.4511(5) 0.4510(5) 0.049(3) Uani 1 1 d . .
H81 H 0.1038 0.4192 0.4245 0.058 Uiso 1 1 calc R U
O14 O 0.7232(5) 0.0935(4) 0.3019(5) 0.086(3) Uani 1 1 d . .
H14A H 0.6916 0.0682 0.2833 0.128 Uiso 1 1 d R U
C83 C 0.7121(9) 0.1019(8) 0.3622(8) 0.108(5) Uani 1 1 d . .
H83A H 0.6628 0.1227 0.3595 0.162 Uiso 1 1 calc R U
H83B H 0.7554 0.1251 0.3872 0.162 Uiso 1 1 calc R U
H83C H 0.7104 0.0636 0.3824 0.162 Uiso 1 1 calc R U
O16 O 0.5886(5) 0.0405(4) 0.2146(5) 0.089(3) Uani 1 1 d . .
H16A H 0.5904 0.0050 0.2048 0.134 Uiso 1 1 d R U
C85 C 0.5547(10) 0.0748(8) 0.1581(7) 0.109(6) Uani 1 1 d . .
H85A H 0.5174 0.0503 0.1284 0.164 Uiso 1 1 calc R U
H85B H 0.5962 0.0877 0.1386 0.164 Uiso 1 1 calc R U
H85C H 0.5277 0.1092 0.1696 0.164 Uiso 1 1 calc R U
O17 O 0.0376(4) 0.4701(3) 0.2797(3) 0.0542(19) Uani 1 1 d . .
H17A H 0.0640 0.4702 0.3188 0.081 Uiso 1 1 d R U
H17B H 0.0476 0.4463 0.2515 0.081 Uiso 1 1 d R U

loop_
_atom_site_aniso_label
_atom_site_aniso_U_11
_atom_site_aniso_U_22
_atom_site_aniso_U_33
_atom_site_aniso_U_23
_atom_site_aniso_U_13
_atom_site_aniso_U_12
Cu1 0.0309(7) 0.0456(7) 0.0428(7) -0.0003(5) 0.0134(5) 0.0005(5)
Ni1 0.0318(7) 0.0439(8) 0.0405(7) -0.0004(6) 0.0140(5) 0.0014(6)
O1 0.046(4) 0.063(5) 0.058(4) 0.020(4) 0.025(4) 0.014(4)
O2 0.026(4) 0.044(4) 0.049(4) 0.003(3) 0.009(3) -0.003(3)
O3 0.032(4) 0.040(4) 0.053(4) 0.005(3) 0.018(3) -0.005(3)
O4 0.026(4) 0.051(4) 0.043(4) -0.001(3) 0.012(3) 0.004(3)
O13 0.045(5) 0.092(6) 0.050(4) -0.032(4) 0.010(4) -0.005(4)
O15 0.042(5) 0.082(6) 0.078(5) -0.004(5) 0.017(4) -0.009(4)
N1 0.030(5) 0.042(5) 0.040(4) 0.000(4) 0.010(4) 0.001(4)
N2 0.046(5) 0.041(5) 0.051(5) 0.002(4) 0.019(4) -0.006(4)
N3 0.043(5) 0.051(6) 0.044(5) -0.012(4) 0.021(4) -0.001(4)
N4 0.017(4) 0.033(5) 0.060(5) 0.002(4) -0.005(4) 0.000(3)
C1 0.038(6) 0.056(7) 0.045(6) 0.002(5) 0.012(5) 0.011(5)
C2 0.034(6) 0.044(6) 0.045(6) -0.003(5) 0.003(5) -0.003(5)
C3 0.044(7) 0.042(6) 0.062(7) 0.002(5) 0.016(5) 0.005(5)
C4 0.057(8) 0.054(7) 0.058(7) -0.006(6) 0.020(6) -0.004(6)
C5 0.052(7) 0.048(7) 0.041(6) 0.004(5) 0.016(5) -0.004(5)
C6 0.037(6) 0.044(6) 0.048(6) 0.002(5) 0.010(5) -0.011(5)
C7 0.036(6) 0.042(6) 0.031(5) -0.005(4) 0.002(4) 0.000(5)
C8 0.040(6) 0.059(7) 0.044(6) 0.014(5) 0.014(5) 0.001(5)
C9 0.040(6) 0.056(7) 0.075(8) 0.004(6) 0.034(6) 0.004(5)
C10 0.040(6) 0.081(8) 0.041(6) 0.008(6) 0.020(5) -0.009(6)
C11 0.057(7) 0.044(7) 0.076(8) 0.002(6) 0.040(6) 0.007(5)
C12 0.038(6) 0.049(7) 0.050(6) -0.003(5) 0.017(5) 0.005(5)
C13 0.026(5) 0.043(6) 0.047(6) 0.002(4) 0.007(4) -0.001(4)
C14 0.041(6) 0.047(7) 0.047(6) -0.016(5) 0.012(5) -0.006(5)
C15 0.047(7) 0.042(6) 0.049(6) -0.003(5) 0.009(5) -0.010(5)
C16 0.041(6) 0.048(6) 0.053(6) 0.002(5) 0.023(5) -0.002(5)
C17 0.034(6) 0.048(7) 0.041(5) -0.005(5) 0.016(4) -0.007(5)
C18 0.034(6) 0.046(6) 0.031(5) -0.003(4) 0.008(4) -0.007(5)
C19 0.028(5) 0.050(7) 0.038(5) -0.012(5) 0.012(4) -0.012(5)
C20 0.075(10) 0.063(9) 0.095(10) 0.022(7) 0.025(8) 0.009(7)
C21 0.089(10) 0.062(8) 0.077(9) 0.010(7) 0.042(8) -0.004(7)
C82 0.094(12) 0.085(11) 0.103(11) -0.021(9) 0.016(9) 0.022(9)
C84 0.075(10) 0.086(10) 0.072(9) 0.005(7) -0.002(7) -0.004(8)
Gd1 0.0305(3) 0.0439(3) 0.0282(2) -0.0024(2) 0.00762(17) -0.0009(2)
O5 0.040(4) 0.047(4) 0.034(3) -0.006(3) 0.009(3) 0.000(3)
O6 0.049(4) 0.049(4) 0.024(3) -0.001(3) 0.006(3) 0.003(3)
O7 0.036(4) 0.043(4) 0.052(4) -0.007(3) 0.013(3) 0.005(3)
O8 0.025(4) 0.070(5) 0.035(3) -0.011(3) 0.001(3) -0.008(3)
O9 0.049(4) 0.058(5) 0.044(4) -0.009(3) 0.020(3) 0.006(4)
O10 0.039(4) 0.054(4) 0.043(4) -0.001(3) 0.012(3) 0.006(3)
O11 0.037(4) 0.060(5) 0.046(4) -0.013(3) 0.018(3) -0.010(3)
O12 0.029(4) 0.054(4) 0.038(4) -0.010(3) 0.005(3) 0.001(3)
C22 0.050(7) 0.059(8) 0.058(7) -0.008(6) 0.024(6) -0.010(6)
C23 0.052(8) 0.072(9) 0.109(12) -0.007(8) 0.029(8) 0.000(7)
C24 0.062(9) 0.090(11) 0.107(12) -0.036(9) 0.048(9) -0.023(8)
C25 0.082(11) 0.103(12) 0.078(9) -0.020(8) 0.041(8) -0.002(9)
C26 0.079(9) 0.091(10) 0.057(8) -0.013(7) 0.043(7) 0.007(8)
C27 0.056(8) 0.058(8) 0.069(8) -0.026(6) 0.039(6) -0.020(6)
C28 0.057(7) 0.047(7) 0.048(6) -0.008(5) 0.032(6) -0.012(5)
C29 0.048(7) 0.055(7) 0.030(5) -0.008(5) 0.007(5) -0.005(5)
C30 0.038(6) 0.039(6) 0.046(6) 0.005(5) 0.014(5) -0.008(5)
C31 0.044(6) 0.037(6) 0.034(5) -0.003(4) 0.005(4) -0.008(5)
C32 0.042(7) 0.062(7) 0.051(6) -0.001(5) 0.012(5) 0.000(6)
C33 0.041(7) 0.071(8) 0.050(6) 0.020(6) 0.004(5) 0.003(6)
C34 0.043(7) 0.061(8) 0.065(7) 0.012(6) -0.002(6) 0.000(6)
C35 0.043(7) 0.072(8) 0.053(7) 0.004(6) 0.004(5) -0.004(6)
C36 0.038(6) 0.049(6) 0.044(6) 0.004(5) 0.003(5) -0.006(5)
C37 0.035(6) 0.065(8) 0.072(8) -0.007(6) 0.024(5) -0.005(5)
C38 0.054(8) 0.069(9) 0.080(8) -0.025(7) 0.036(7) -0.004(6)
C39 0.075(10) 0.074(9) 0.063(8) -0.024(7) 0.022(7) -0.003(7)
C40 0.068(9) 0.095(10) 0.045(7) -0.014(6) 0.012(6) 0.001(7)
C41 0.042(6) 0.072(8) 0.052(6) -0.011(6) 0.007(5) 0.016(6)
C42 0.036(6) 0.037(6) 0.051(6) 0.000(4) 0.015(5) -0.005(4)
C43 0.038(6) 0.034(6) 0.038(5) 0.004(4) 0.003(5) -0.001(5)
C44 0.034(6) 0.051(7) 0.040(6) -0.006(5) 0.004(5) -0.009(5)
C45 0.039(6) 0.039(6) 0.034(5) 0.003(4) 0.007(4) -0.003(5)
C46 0.035(6) 0.054(7) 0.021(5) -0.005(4) -0.001(4) -0.004(5)
C47 0.052(7) 0.072(8) 0.032(5) -0.005(5) 0.015(5) -0.006(6)
C48 0.046(7) 0.101(11) 0.054(7) 0.005(7) 0.026(6) -0.020(7)
C49 0.036(6) 0.097(10) 0.057(7) -0.022(7) 0.017(5) -0.004(7)
C50 0.059(8) 0.077(9) 0.054(7) -0.025(6) 0.016(6) -0.007(7)
C51 0.033(6) 0.061(7) 0.039(6) -0.015(5) 0.004(4) -0.010(5)
C52 0.040(6) 0.053(7) 0.072(8) -0.008(6) 0.024(6) -0.001(5)
C53 0.072(10) 0.055(8) 0.111(11) -0.015(7) 0.055(9) -0.014(7)
C54 0.058(8) 0.060(8) 0.057(7) 0.002(6) 0.028(6) 0.017(6)
C55 0.073(9) 0.086(10) 0.067(8) 0.020(7) 0.032(7) 0.036(8)
C56 0.056(8) 0.067(8) 0.056(7) 0.007(6) 0.017(6) 0.021(6)
C57 0.045(6) 0.048(6) 0.040(5) 0.010(5) 0.010(5) 0.004(5)
C58 0.030(5) 0.025(5) 0.040(5) 0.001(4) 0.009(4) 0.005(4)
C59 0.041(6) 0.058(7) 0.048(6) 0.010(5) 0.011(5) 0.002(5)
C60 0.026(5) 0.038(6) 0.031(5) -0.005(4) 0.000(4) -0.007(4)
C61 0.026(5) 0.063(7) 0.041(6) 0.011(5) 0.009(4) -0.002(5)
C62 0.040(6) 0.054(7) 0.044(6) 0.004(5) 0.008(5) -0.007(5)
C63 0.043(7) 0.070(8) 0.045(6) 0.012(6) 0.009(5) -0.007(6)
C64 0.041(7) 0.096(10) 0.033(6) 0.004(6) 0.004(5) 0.007(6)
C65 0.056(8) 0.098(10) 0.045(7) -0.008(7) 0.007(6) 0.016(7)
C66 0.045(6) 0.072(8) 0.033(5) -0.001(5) 0.006(5) 0.018(6)
C67 0.045(7) 0.085(9) 0.052(7) -0.027(6) 0.011(5) -0.007(6)
C68 0.031(7) 0.162(15) 0.064(8) -0.033(9) 0.014(6) 0.008(8)
C69 0.036(7) 0.139(14) 0.062(8) -0.009(9) 0.017(6) -0.013(8)
C70 0.043(7) 0.105(11) 0.073(8) -0.011(8) 0.013(6) -0.026(7)
C71 0.033(6) 0.084(9) 0.068(8) 0.000(7) 0.015(5) -0.015(6)
C72 0.036(6) 0.064(7) 0.040(6) -0.009(5) 0.013(5) -0.010(5)
C73 0.029(5) 0.051(6) 0.040(5) -0.007(5) 0.009(4) -0.016(5)
C74 0.032(6) 0.055(7) 0.042(6) -0.011(5) 0.003(4) -0.004(5)
C75 0.040(6) 0.039(6) 0.038(5) -0.005(4) 0.010(5) -0.006(5)
C76 0.043(6) 0.039(6) 0.039(5) -0.007(4) 0.019(4) 0.008(5)
C77 0.049(7) 0.041(6) 0.054(6) -0.001(5) 0.019(5) -0.004(5)
C78 0.043(7) 0.058(7) 0.055(6) -0.017(6) 0.003(5) -0.004(6)
C79 0.060(8) 0.067(8) 0.067(8) -0.009(6) 0.034(6) 0.010(7)
C80 0.042(6) 0.061(7) 0.059(7) -0.020(6) 0.031(5) -0.007(5)
C81 0.029(6) 0.051(7) 0.066(7) 0.008(5) 0.011(5) -0.004(5)
O14 0.062(6) 0.080(7) 0.114(8) -0.007(6) 0.019(5) -0.003(5)
C83 0.079(12) 0.140(16) 0.104(13) 0.028(11) 0.021(10) 0.015(11)
O16 0.059(6) 0.097(7) 0.111(8) 0.006(6) 0.018(5) -0.014(5)
C85 0.114(14) 0.150(16) 0.068(9) -0.011(10) 0.032(9) -0.034(12)
O17 0.053(5) 0.066(5) 0.043(4) -0.006(4) 0.009(3) 0.006(4)

loop_
_atom_type_symbol
_atom_type_description
_atom_type_scat_dispersion_real
_atom_type_scat_dispersion_imag
_atom_type_scat_source
C C 0.0033 0.0016 'International Tables Vol C Tables 4.2.6.8 and 6.1.1.4'
H H 0.0000 0.0000 'International Tables Vol C Tables 4.2.6.8 and 6.1.1.4'
Cu Cu 0.3201 1.2651 'International Tables Vol C Tables 4.2.6.8 and 6.1.1.4'
Gd Gd -0.1653 3.9035 'International Tables Vol C Tables 4.2.6.8 and 6.1.1.4'
N N 0.0061 0.0033 'International Tables Vol C Tables 4.2.6.8 and 6.1.1.4'
Ni Ni 0.3393 1.1124 'International Tables Vol C Tables 4.2.6.8 and 6.1.1.4'
O O 0.0106 0.0060 'International Tables Vol C Tables 4.2.6.8 and 6.1.1.4'

loop_
_geom_angle_atom_site_label_1
_geom_angle_atom_site_label_2
_geom_angle_atom_site_label_3
_geom_angle
_geom_angle_site_symmetry_1
_geom_angle_site_symmetry_3
O2 Cu1 N4 165.7(3) . .
O2 Cu1 O3 84.0(3) . .
N4 Cu1 O3 87.2(3) . .
O2 Cu1 N1 86.8(3) . .
N4 Cu1 N1 101.5(3) . .
O3 Cu1 N1 170.8(3) . .
O2 Cu1 O15 86.1(2) . .
N4 Cu1 O15 105.0(3) . .
O3 Cu1 O15 88.6(3) . .
N1 Cu1 O15 91.8(3) . .
O2 Cu1 Ni1 42.78(19) . .
N4 Cu1 Ni1 127.1(2) . .
O3 Cu1 Ni1 41.29(17) . .
N1 Cu1 Ni1 129.5(2) . .
O15 Cu1 Ni1 88.24(16) . .
N2 Ni1 O3 168.3(3) . .
N2 Ni1 N3 101.2(3) . .
O3 Ni1 N3 90.3(3) . .
N2 Ni1 O2 88.3(3) . .
O3 Ni1 O2 80.0(3) . .
N3 Ni1 O2 168.9(3) . .
N2 Ni1 O4 93.5(3) . 3_665
O3 Ni1 O4 87.9(2) . 3_665
N3 Ni1 O4 92.1(3) . 3_665
O2 Ni1 O4 93.0(2) . 3_665
N2 Ni1 O13 91.2(3) . .
O3 Ni1 O13 86.4(3) . .
N3 Ni1 O13 92.2(3) . .
O2 Ni1 O13 81.8(3) . .
O4 Ni1 O13 172.9(2) 3_665 .
N2 Ni1 Cu1 128.0(3) . .
O3 Ni1 Cu1 40.33(18) . .
N3 Ni1 Cu1 130.6(2) . .
O2 Ni1 Cu1 39.68(17) . .
O4 Ni1 Cu1 88.98(15) 3_665 .
O13 Ni1 Cu1 83.92(19) . .
N1 O1 H1 109.2 . .
C7 O2 Cu1 132.2(6) . .
C7 O2 Ni1 129.5(5) . .
Cu1 O2 Ni1 97.5(3) . .
C18 O3 Cu1 132.8(5) . .
C18 O3 Ni1 128.7(5) . .
Cu1 O3 Ni1 98.4(3) . .
N4 O4 Ni1 114.1(5) . 3_665
C82 O13 Ni1 131.1(8) . .
C82 O13 H13 113.7 . .
Ni1 O13 H13 101.0 . .
C84 O15 Cu1 123.1(7) . .
C84 O15 H15 109.3 . .
Cu1 O15 H15 113.4 . .
C1 N1 O1 111.1(8) . .
C1 N1 Cu1 129.5(6) . .
O1 N1 Cu1 119.2(6) . .
C8 N2 C9 117.6(8) . .
C8 N2 Ni1 126.3(7) . .
C9 N2 Ni1 116.1(7) . .
C12 N3 C11 112.4(8) . .
C12 N3 Ni1 125.7(6) . .
C11 N3 Ni1 121.8(7) . .
C19 N4 O4 115.2(8) . .
C19 N4 Cu1 128.5(7) . .
O4 N4 Cu1 116.2(5) . .
N1 C1 C2 127.2(9) . .
N1 C1 H1A 116.4 . .
C2 C1 H1A 116.4 . .
C1 C2 C3 119.0(9) . .
C1 C2 C7 120.4(9) . .
C3 C2 C7 120.6(9) . .
C4 C3 C2 125.3(10) . .
C4 C3 H3 117.3 . .
C2 C3 H3 117.3 . .
C3 C4 C5 112.2(10) . .
C3 C4 C20 123.4(11) . .
C5 C4 C20 124.3(10) . .
C6 C5 C4 126.0(10) . .
C6 C5 H5 117.0 . .
C4 C5 H5 117.0 . .
C7 C6 C5 120.7(9) . .
C7 C6 C8 121.9(9) . .
C5 C6 C8 117.3(9) . .
O2 C7 C6 122.9(9) . .
O2 C7 C2 122.1(8) . .
C6 C7 C2 115.0(9) . .
N2 C8 C6 129.9(9) . .
N2 C8 H8 115.0 . .
C6 C8 H8 115.0 . .
N2 C9 C10 110.3(9) . .
N2 C9 H9A 109.6 . .
C10 C9 H9A 109.6 . .
N2 C9 H9B 109.6 . .
C10 C9 H9B 109.6 . .
H9A C9 H9B 108.1 . .
C9 C10 C11 115.9(9) . .
C9 C10 H10A 108.3 . .
C11 C10 H10A 108.3 . .
C9 C10 H10B 108.3 . .
C11 C10 H10B 108.3 . .
H10A C10 H10B 107.4 . .
N3 C11 C10 108.9(8) . .
N3 C11 H11A 109.9 . .
C10 C11 H11A 109.9 . .
N3 C11 H11B 109.9 . .
C10 C11 H11B 109.9 . .
H11A C11 H11B 108.3 . .
N3 C12 C13 127.6(9) . .
N3 C12 H12 116.2 . .
C13 C12 H12 116.2 . .
C12 C13 C14 115.0(9) . .
C12 C13 C18 123.8(9) . .
C14 C13 C18 121.1(9) . .
C15 C14 C13 124.5(9) . .
C15 C14 H14 117.7 . .
C13 C14 H14 117.7 . .
C16 C15 C14 113.2(9) . .
C16 C15 C21 126.2(10) . .
C14 C15 C21 120.5(10) . .
C15 C16 C17 125.9(9) . .
C15 C16 H16 117.0 . .
C17 C16 H16 117.0 . .
C18 C17 C16 120.4(9) . .
C18 C17 C19 119.2(9) . .
C16 C17 C19 119.7(8) . .
O3 C18 C17 121.5(8) . .
O3 C18 C13 123.5(8) . .
C17 C18 C13 114.7(9) . .
N4 C19 C17 128.1(9) . .
N4 C19 H19 115.9 . .
C17 C19 H19 115.9 . .
C4 C20 H20A 109.5 . .
C4 C20 H20B 109.5 . .
H20A C20 H20B 109.5 . .
C4 C20 H20C 109.5 . .
H20A C20 H20C 109.5 . .
H20B C20 H20C 109.5 . .
C15 C21 H21A 109.5 . .
C15 C21 H21B 109.5 . .
H21A C21 H21B 109.5 . .
C15 C21 H21C 109.5 . .
H21A C21 H21C 109.5 . .
H21B C21 H21C 109.5 . .
O13 C82 H82A 109.5 . .
O13 C82 H82B 109.5 . .
H82A C82 H82B 109.5 . .
O13 C82 H82C 109.5 . .
H82A C82 H82C 109.5 . .
H82B C82 H82C 109.5 . .
O15 C84 H84A 109.5 . .
O15 C84 H84B 109.5 . .
H84A C84 H84B 109.5 . .
O15 C84 H84C 109.5 . .
H84A C84 H84C 109.5 . .
H84B C84 H84C 109.5 . .
O5 Gd1 O8 130.1(2) . .
O5 Gd1 O11 77.0(2) . .
O8 Gd1 O11 145.9(2) . .
O5 Gd1 O7 75.6(2) . .
O8 Gd1 O7 71.0(2) . .
O11 Gd1 O7 142.7(2) . .
O5 Gd1 O9 79.9(2) . .
O8 Gd1 O9 122.4(2) . .
O11 Gd1 O9 77.4(2) . .
O7 Gd1 O9 73.4(2) . .
O5 Gd1 O12 120.0(2) . .
O8 Gd1 O12 79.6(2) . .
O11 Gd1 O12 67.6(2) . .
O7 Gd1 O12 149.4(2) . .
O9 Gd1 O12 132.4(2) . .
O5 Gd1 O10 147.1(2) . .
O8 Gd1 O10 78.3(2) . .
O11 Gd1 O10 85.1(2) . .
O7 Gd1 O10 105.3(2) . .
O9 Gd1 O10 69.3(2) . .
O12 Gd1 O10 76.2(2) . .
O5 Gd1 O6 69.0(2) . .
O8 Gd1 O6 72.6(2) . .
O11 Gd1 O6 107.2(2) . .
O7 Gd1 O6 85.7(2) . .
O9 Gd1 O6 146.1(2) . .
O12 Gd1 O6 77.2(2) . .
O10 Gd1 O6 143.5(2) . .
C28 O5 Gd1 132.8(6) . .
C30 O6 Gd1 133.7(6) . .
C43 O7 Gd1 131.0(6) . .
C45 O8 Gd1 130.7(6) . .
C58 O9 Gd1 138.4(6) . .
C60 O10 Gd1 140.2(6) . .
C73 O11 Gd1 134.9(5) . .
C75 O12 Gd1 130.6(6) . .
C27 C22 C23 117.2(11) . .
C27 C22 H22 121.4 . .
C23 C22 H22 121.4 . .
C24 C23 C22 120.7(13) . .
C24 C23 H23 119.7 . .
C22 C23 H23 119.7 . .
C23 C24 C25 122.3(13) . .
C23 C24 H24 118.9 . .
C25 C24 H24 118.9 . .
C26 C25 C24 117.0(13) . .
C26 C25 H25 121.5 . .
C24 C25 H25 121.5 . .
C25 C26 C27 120.0(13) . .
C25 C26 H26 120.0 . .
C27 C26 H26 120.0 . .
C22 C27 C26 122.7(10) . .
C22 C27 C28 115.8(10) . .
C26 C27 C28 121.5(11) . .
O5 C28 C29 128.1(9) . .
O5 C28 C27 115.8(10) . .
C29 C28 C27 116.0(10) . .
C30 C29 C28 122.1(9) . .
C30 C29 H29 119.0 . .
C28 C29 H29 119.0 . .
O6 C30 C29 123.6(9) . .
O6 C30 C31 118.5(8) . .
C29 C30 C31 118.0(9) . .
C36 C31 C32 117.4(10) . .
C36 C31 C30 118.6(8) . .
C32 C31 C30 124.0(9) . .
C33 C32 C31 124.2(10) . .
C33 C32 H32 117.9 . .
C31 C32 H32 117.9 . .
C34 C33 C32 118.1(10) . .
C34 C33 H33 120.9 . .
C32 C33 H33 120.9 . .
C33 C34 C35 117.8(11) . .
C33 C34 H34 121.1 . .
C35 C34 H34 121.1 . .
C36 C35 C34 123.5(11) . .
C36 C35 H35 118.2 . .
C34 C35 H35 118.2 . .
C31 C36 C35 118.9(10) . .
C31 C36 H36 120.5 . .
C35 C36 H36 120.5 . .
C42 C37 C38 118.9(11) . .
C42 C37 H37 120.5 . .
C38 C37 H37 120.5 . .
C39 C38 C37 123.6(11) . .
C39 C38 H38 118.2 . .
C37 C38 H38 118.2 . .
C40 C39 C38 118.9(11) . .
C40 C39 H39 120.6 . .
C38 C39 H39 120.6 . .
C39 C40 C41 118.3(12) . .
C39 C40 H40 120.9 . .
C41 C40 H40 120.9 . .
C40 C41 C42 122.8(10) . .
C40 C41 H41 118.6 . .
C42 C41 H41 118.6 . .
C37 C42 C41 117.5(10) . .
C37 C42 C43 118.3(9) . .
C41 C42 C43 123.7(9) . .
O7 C43 C44 120.7(9) . .
O7 C43 C42 116.6(8) . .
C44 C43 C42 122.7(9) . .
C43 C44 C45 123.4(9) . .
C43 C44 H44 118.3 . .
C45 C44 H44 118.3 . .
O8 C45 C44 127.6(9) . .
O8 C45 C46 115.7(8) . .
C44 C45 C46 116.5(8) . .
C51 C46 C47 121.6(9) . .
C51 C46 C45 120.1(9) . .
C47 C46 C45 118.2(9) . .
C48 C47 C46 117.2(11) . .
C48 C47 H47 121.4 . .
C46 C47 H47 121.4 . .
C47 C48 C49 120.3(11) . .
C47 C48 H48 119.8 . .
C49 C48 H48 119.8 . .
C48 C49 C50 122.3(11) . .
C48 C49 H49 118.8 . .
C50 C49 H49 118.8 . .
C51 C50 C49 117.8(12) . .
C51 C50 H50 121.1 . .
C49 C50 H50 121.1 . .
C50 C51 C46 120.6(10) . .
C50 C51 H51 119.7 . .
C46 C51 H51 119.7 . .
C53 C52 C57 118.6(11) . .
C53 C52 H52 120.7 . .
C57 C52 H52 120.7 . .
C54 C53 C52 120.8(12) . .
C54 C53 H53 119.6 . .
C52 C53 H53 119.6 . .
C53 C54 C55 120.5(11) . .
C53 C54 H54 119.7 . .
C55 C54 H54 119.7 . .
C54 C55 C56 121.4(12) . .
C54 C55 H55 119.3 . .
C56 C55 H55 119.3 . .
C55 C56 C57 118.0(11) . .
C55 C56 H56 121.0 . .
C57 C56 H56 121.0 . .
C52 C57 C56 120.5(10) . .
C52 C57 C58 117.8(9) . .
C56 C57 C58 121.7(9) . .
O9 C58 C59 125.5(8) . .
O9 C58 C57 116.5(8) . .
C59 C58 C57 118.0(8) . .
C60 C59 C58 122.2(9) . .
C60 C59 H59 118.9 . .
C58 C59 H59 118.9 . .
O10 C60 C59 124.3(8) . .
O10 C60 C61 118.0(8) . .
C59 C60 C61 117.8(9) . .
C66 C61 C62 119.0(9) . .
C66 C61 C60 116.7(8) . .
C62 C61 C60 124.3(9) . .
C63 C62 C61 120.6(10) . .
C63 C62 H62 119.7 . .
C61 C62 H62 119.7 . .
C64 C63 C62 119.0(10) . .
C64 C63 H63 120.5 . .
C62 C63 H63 120.5 . .
C63 C64 C65 120.6(10) . .
C63 C64 H64 119.7 . .
C65 C64 H64 119.7 . .
C66 C65 C64 121.1(12) . .
C66 C65 H65 119.4 . .
C64 C65 H65 119.4 . .
C65 C66 C61 119.7(10) . .
C65 C66 H66 120.1 . .
C61 C66 H66 120.1 . .
C68 C67 C72 118.0(12) . .
C68 C67 H67 121.0 . .
C72 C67 H67 121.0 . .
C67 C68 C69 120.5(13) . .
C67 C68 H68 119.8 . .
C69 C68 H68 119.8 . .
C70 C69 C68 122.6(12) . .
C70 C69 H69 118.7 . .
C68 C69 H69 118.7 . .
C69 C70 C71 118.4(13) . .
C69 C70 H70 120.8 . .
C71 C70 H70 120.8 . .
C70 C71 C72 119.4(12) . .
C70 C71 H71 120.3 . .
C72 C71 H71 120.3 . .
C67 C72 C71 121.1(10) . .
C67 C72 C73 116.9(10) . .
C71 C72 C73 122.0(10) . .
O11 C73 C74 124.5(8) . .
O11 C73 C72 116.6(8) . .
C74 C73 C72 118.9(9) . .
C75 C74 C73 120.4(9) . .
C75 C74 H74 119.8 . .
C73 C74 H74 119.8 . .
O12 C75 C74 125.6(9) . .
O12 C75 C76 117.5(8) . .
C74 C75 C76 116.8(9) . .
C81 C76 C77 118.3(9) . .
C81 C76 C75 115.5(9) . .
C77 C76 C75 126.1(9) . .
C78 C77 C76 122.9(10) . .
C78 C77 H77 118.5 . .
C76 C77 H77 118.5 . .
C79 C78 C77 116.3(10) . .
C79 C78 H78 121.8 . .
C77 C78 H78 121.8 . .
C78 C79 C80 121.7(10) . .
C78 C79 H79 119.2 . .
C80 C79 H79 119.2 . .
C81 C80 C79 119.5(10) . .
C81 C80 H80 120.3 . .
C79 C80 H80 120.3 . .
C76 C81 C80 121.2(10) . .
C76 C81 H81 119.4 . .
C80 C81 H81 119.4 . .
C83 O14 H14A 109.1 . .
O14 C83 H83A 109.5 . .
O14 C83 H83B 109.5 . .
H83A C83 H83B 109.5 . .
O14 C83 H83C 109.5 . .
H83A C83 H83C 109.5 . .
H83B C83 H83C 109.5 . .
C85 O16 H16A 109.2 . .
O16 C85 H85A 109.5 . .
O16 C85 H85B 109.5 . .
H85A C85 H85B 109.5 . .
O16 C85 H85C 109.5 . .
H85A C85 H85C 109.5 . .
H85B C85 H85C 109.5 . .
H17A O17 H17B 123.2 . .

loop_
_geom_bond_atom_site_label_1
_geom_bond_atom_site_label_2
_geom_bond_distance
_geom_bond_site_symmetry_2
Cu1 O2 1.926(6) .
Cu1 N4 1.930(8) .
Cu1 O3 1.956(6) .
Cu1 N1 1.961(8) .
Cu1 O15 2.637(8) .
Cu1 Ni1 2.9906(16) .
Ni1 N2 1.993(8) .
Ni1 O3 1.995(6) .
Ni1 N3 2.004(8) .
Ni1 O2 2.049(6) .
Ni1 O4 2.207(6) 3_665
Ni1 O13 2.228(7) .
O1 N1 1.349(9) .
O1 H1 0.8202 .
O2 C7 1.372(11) .
O3 C18 1.359(11) .
O4 N4 1.405(10) .
O4 Ni1 2.207(6) 3_665
O13 C82 1.364(14) .
O13 H13 0.8500 .
O15 C84 1.540(14) .
O15 H15 0.8200 .
N1 C1 1.310(12) .
N2 C8 1.311(12) .
N2 C9 1.411(12) .
N3 C12 1.341(12) .
N3 C11 1.446(12) .
N4 C19 1.315(12) .
C1 C2 1.399(13) .
C1 H1A 0.9300 .
C2 C3 1.415(14) .
C2 C7 1.416(13) .
C3 C4 1.346(14) .
C3 H3 0.9300 .
C4 C5 1.396(15) .
C4 C20 1.545(15) .
C5 C6 1.390(13) .
C5 H5 0.9300 .
C6 C7 1.383(13) .
C6 C8 1.446(14) .
C8 H8 0.9300 .
C9 C10 1.470(15) .
C9 H9A 0.9700 .
C9 H9B 0.9700 .
C10 C11 1.610(14) .
C10 H10A 0.9700 .
C10 H10B 0.9700 .
C11 H11A 0.9700 .
C11 H11B 0.9700 .
C12 C13 1.401(13) .
C12 H12 0.9300 .
C13 C14 1.413(14) .
C13 C18 1.412(13) .
C14 C15 1.389(14) .
C14 H14 0.9300 .
C15 C16 1.345(14) .
C15 C21 1.519(15) .
C16 C17 1.427(14) .
C16 H16 0.9300 .
C17 C18 1.406(12) .
C17 C19 1.459(13) .
C19 H19 0.9300 .
C20 H20A 0.9600 .
C20 H20B 0.9600 .
C20 H20C 0.9600 .
C21 H21A 0.9600 .
C21 H21B 0.9600 .
C21 H21C 0.9600 .
C82 H82A 0.9600 .
C82 H82B 0.9600 .
C82 H82C 0.9600 .
C84 H84A 0.9600 .
C84 H84B 0.9600 .
C84 H84C 0.9600 .
Gd1 O5 2.351(6) .
Gd1 O8 2.354(6) .
Gd1 O11 2.363(6) .
Gd1 O7 2.366(6) .
Gd1 O9 2.386(7) .
Gd1 O12 2.388(6) .
Gd1 O10 2.408(7) .
Gd1 O6 2.482(6) .
O5 C28 1.297(12) .
O6 C30 1.322(11) .
O7 C43 1.292(11) .
O8 C45 1.290(11) .
O9 C58 1.277(10) .
O10 C60 1.274(10) .
O11 C73 1.318(11) .
O12 C75 1.286(10) .
C22 C27 1.365(16) .
C22 C23 1.419(16) .
C22 H22 0.9300 .
C23 C24 1.373(19) .
C23 H23 0.9300 .
C24 C25 1.43(2) .
C24 H24 0.9300 .
C25 C26 1.375(16) .
C25 H25 0.9300 .
C26 C27 1.436(16) .
C26 H26 0.9300 .
C27 C28 1.540(14) .
C28 C29 1.393(15) .
C29 C30 1.373(13) .
C29 H29 0.9300 .
C30 C31 1.512(14) .
C31 C36 1.333(13) .
C31 C32 1.412(13) .
C32 C33 1.395(14) .
C32 H32 0.9300 .
C33 C34 1.327(15) .
C33 H33 0.9300 .
C34 C35 1.429(15) .
C34 H34 0.9300 .
C35 C36 1.381(14) .
C35 H35 0.9300 .
C36 H36 0.9300 .
C37 C42 1.324(14) .
C37 C38 1.408(15) .
C37 H37 0.9300 .
C38 C39 1.358(16) .
C38 H38 0.9300 .
C39 C40 1.366(17) .
C39 H39 0.9300 .
C40 C41 1.371(15) .
C40 H40 0.9300 .
C41 C42 1.443(14) .
C41 H41 0.9300 .
C42 C43 1.535(13) .
C43 C44 1.341(13) .
C44 C45 1.431(13) .
C44 H44 0.9300 .
C45 C46 1.472(13) .
C46 C51 1.388(14) .
C46 C47 1.400(14) .
C47 C48 1.378(15) .
C47 H47 0.9300 .
C48 C49 1.376(16) .
C48 H48 0.9300 .
C49 C50 1.389(16) .
C49 H49 0.9300 .
C50 C51 1.358(15) .
C50 H50 0.9300 .
C51 H51 0.9300 .
C52 C53 1.420(16) .
C52 C57 1.413(14) .
C52 H52 0.9300 .
C53 C54 1.376(17) .
C53 H53 0.9300 .
C54 C55 1.386(16) .
C54 H54 0.9300 .
C55 C56 1.411(15) .
C55 H55 0.9300 .
C56 C57 1.427(15) .
C56 H56 0.9300 .
C57 C58 1.484(13) .
C58 C59 1.441(13) .
C59 C60 1.371(13) .
C59 H59 0.9300 .
C60 C61 1.534(13) .
C61 C66 1.400(14) .
C61 C62 1.419(13) .
C62 C63 1.412(14) .
C62 H62 0.9300 .
C63 C64 1.375(15) .
C63 H63 0.9300 .
C64 C65 1.401(16) .
C64 H64 0.9300 .
C65 C66 1.383(14) .
C65 H65 0.9300 .
C66 H66 0.9300 .
C67 C68 1.361(15) .
C67 C72 1.388(15) .
C67 H67 0.9300 .
C68 C69 1.391(19) .
C68 H68 0.9300 .
C69 C70 1.336(18) .
C69 H69 0.9300 .
C70 C71 1.394(15) .
C70 H70 0.9300 .
C71 C72 1.399(15) .
C71 H71 0.9300 .
C72 C73 1.478(13) .
C73 C74 1.384(13) .
C74 C75 1.370(13) .
C74 H74 0.9300 .
C75 C76 1.485(12) .
C76 C81 1.343(13) .
C76 C77 1.437(13) .
C77 C78 1.369(14) .
C77 H77 0.9300 .
C78 C79 1.369(15) .
C78 H78 0.9300 .
C79 C80 1.434(15) .
C79 H79 0.9300 .
C80 C81 1.354(13) .
C80 H80 0.9300 .
C81 H81 0.9300 .
O14 C83 1.366(16) .
O14 H14A 0.8201 .
C83 H83A 0.9600 .
C83 H83B 0.9600 .
C83 H83C 0.9600 .
O16 C85 1.432(17) .
O16 H16A 0.8201 .
C85 H85A 0.9600 .
C85 H85B 0.9600 .
C85 H85C 0.9600 .
O17 H17A 0.8524 .
O17 H17B 0.8523 .

loop_
_geom_torsion_atom_site_label_1
_geom_torsion_atom_site_label_2
_geom_torsion_atom_site_label_3
_geom_torsion_atom_site_label_4
_geom_torsion
_geom_torsion_site_symmetry_1
Ni1 O4 N4 C19 -79.3(8) 3_665
Ni1 O4 N4 Cu1 96.9(5) 3_665
O1 N1 C1 C2 -179.3(9) .
Cu1 N1 C1 C2 6.7(15) .
N1 C1 C2 C3 -176.0(10) .
N1 C1 C2 C7 5.1(16) .
C1 C2 C3 C4 -176.4(10) .
C7 C2 C3 C4 2.6(16) .
C2 C3 C4 C5 1.2(16) .
C2 C3 C4 C20 -173.7(11) .
C3 C4 C5 C6 -1.6(16) .
C20 C4 C5 C6 173.2(11) .
C4 C5 C6 C7 -1.7(16) .
C4 C5 C6 C8 179.1(10) .
Cu1 O2 C7 C6 174.9(7) .
Ni1 O2 C7 C6 6.9(12) .
Cu1 O2 C7 C2 -6.8(13) .
Ni1 O2 C7 C2 -174.8(6) .
C5 C6 C7 O2 -176.4(8) .
C8 C6 C7 O2 2.8(14) .
C5 C6 C7 C2 5.3(13) .
C8 C6 C7 C2 -175.6(9) .
C1 C2 C7 O2 -5.1(14) .
C3 C2 C7 O2 176.0(8) .
C1 C2 C7 C6 173.3(9) .
C3 C2 C7 C6 -5.7(13) .
C9 N2 C8 C6 177.0(10) .
Ni1 N2 C8 C6 -3.2(16) .
C7 C6 C8 N2 -4.9(17) .
C5 C6 C8 N2 174.3(10) .
C8 N2 C9 C10 130.8(10) .
Ni1 N2 C9 C10 -49.0(11) .
N2 C9 C10 C11 83.3(12) .
C12 N3 C11 C10 -153.0(9) .
Ni1 N3 C11 C10 25.3(12) .
C9 C10 C11 N3 -67.7(12) .
C11 N3 C12 C13 -174.9(10) .
Ni1 N3 C12 C13 6.9(15) .
N3 C12 C13 C14 172.8(10) .
N3 C12 C13 C18 -5.1(17) .
C12 C13 C14 C15 -175.7(9) .
C18 C13 C14 C15 2.3(15) .
C13 C14 C15 C16 -0.2(15) .
C13 C14 C15 C21 176.9(10) .
C14 C15 C16 C17 -2.2(16) .
C21 C15 C16 C17 -179.1(11) .
C15 C16 C17 C18 2.7(16) .
C15 C16 C17 C19 173.3(10) .
Cu1 O3 C18 C17 10.2(13) .
Ni1 O3 C18 C17 -173.6(6) .
Cu1 O3 C18 C13 -174.6(7) .
Ni1 O3 C18 C13 1.6(13) .
C16 C17 C18 O3 175.2(8) .
C19 C17 C18 O3 4.5(13) .
C16 C17 C18 C13 -0.4(13) .
C19 C17 C18 C13 -171.1(8) .
C12 C13 C18 O3 0.5(15) .
C14 C13 C18 O3 -177.3(8) .
C12 C13 C18 C17 176.0(9) .
C14 C13 C18 C17 -1.8(13) .
O4 N4 C19 C17 168.2(8) .
Cu1 N4 C19 C17 -7.3(14) .
C18 C17 C19 N4 -5.9(15) .
C16 C17 C19 N4 -176.7(9) .
C27 C22 C23 C24 -0.2(18) .
C22 C23 C24 C25 3(2) .
C23 C24 C25 C26 -3(2) .
C24 C25 C26 C27 -0.5(19) .
C23 C22 C27 C26 -3.0(17) .
C23 C22 C27 C28 177.5(9) .
C25 C26 C27 C22 3.4(19) .
C25 C26 C27 C28 -177.1(11) .
Gd1 O5 C28 C29 30.7(15) .
Gd1 O5 C28 C27 -145.1(7) .
C22 C27 C28 O5 18.7(13) .
C26 C27 C28 O5 -160.8(10) .
C22 C27 C28 C29 -157.7(10) .
C26 C27 C28 C29 22.8(14) .
O5 C28 C29 C30 1.2(17) .
C27 C28 C29 C30 177.1(9) .
Gd1 O6 C30 C29 -16.5(14) .
Gd1 O6 C30 C31 163.0(6) .
C28 C29 C30 O6 -7.3(15) .
C28 C29 C30 C31 173.2(9) .
O6 C30 C31 C36 -34.5(13) .
C29 C30 C31 C36 144.9(10) .
O6 C30 C31 C32 144.6(9) .
C29 C30 C31 C32 -35.9(14) .
C36 C31 C32 C33 1.3(16) .
C30 C31 C32 C33 -177.9(10) .
C31 C32 C33 C34 0.4(17) .
C32 C33 C34 C35 -1.5(17) .
C33 C34 C35 C36 1.2(18) .
C32 C31 C36 C35 -1.6(14) .
C30 C31 C36 C35 177.6(9) .
C34 C35 C36 C31 0.5(17) .
C42 C37 C38 C39 -0.7(19) .
C37 C38 C39 C40 0(2) .
C38 C39 C40 C41 0(2) .
C39 C40 C41 C42 -0.3(19) .
C38 C37 C42 C41 0.6(16) .
C38 C37 C42 C43 -172.0(9) .
C40 C41 C42 C37 -0.2(17) .
C40 C41 C42 C43 172.0(11) .
Gd1 O7 C43 C44 -46.4(13) .
Gd1 O7 C43 C42 134.6(7) .
C37 C42 C43 O7 8.3(13) .
C41 C42 C43 O7 -163.8(9) .
C37 C42 C43 C44 -170.7(10) .
C41 C42 C43 C44 17.2(15) .
O7 C43 C44 C45 9.5(15) .
C42 C43 C44 C45 -171.4(9) .
Gd1 O8 C45 C44 7.7(14) .
Gd1 O8 C45 C46 -166.3(6) .
C43 C44 C45 O8 9.2(16) .
C43 C44 C45 C46 -176.8(9) .
O8 C45 C46 C51 42.6(12) .
C44 C45 C46 C51 -132.2(9) .
O8 C45 C46 C47 -140.4(9) .
C44 C45 C46 C47 44.8(12) .
C51 C46 C47 C48 1.2(14) .
C45 C46 C47 C48 -175.7(9) .
C46 C47 C48 C49 0.3(16) .
C47 C48 C49 C50 0.2(18) .
C48 C49 C50 C51 -2.2(18) .
C49 C50 C51 C46 3.7(16) .
C47 C46 C51 C50 -3.3(15) .
C45 C46 C51 C50 173.5(9) .
C57 C52 C53 C54 -4.1(16) .
C52 C53 C54 C55 0.9(18) .
C53 C54 C55 C56 1.3(19) .
C54 C55 C56 C57 -0.2(18) .
C53 C52 C57 C56 5.1(15) .
C53 C52 C57 C58 -174.1(9) .
C55 C56 C57 C52 -3.0(16) .
C55 C56 C57 C58 176.2(10) .
Gd1 O9 C58 C59 -0.3(15) .
Gd1 O9 C58 C57 177.8(7) .
C52 C57 C58 O9 -30.6(13) .
C56 C57 C58 O9 150.2(10) .
C52 C57 C58 C59 147.8(9) .
C56 C57 C58 C59 -31.5(14) .
O9 C58 C59 C60 2.0(16) .
C57 C58 C59 C60 -176.2(9) .
Gd1 O10 C60 C59 -3.8(16) .
Gd1 O10 C60 C61 176.6(6) .
C58 C59 C60 O10 -0.1(15) .
C58 C59 C60 C61 179.5(9) .
O10 C60 C61 C66 -32.1(12) .
C59 C60 C61 C66 148.2(9) .
O10 C60 C61 C62 147.5(9) .
C59 C60 C61 C62 -32.2(14) .
C66 C61 C62 C63 0.3(14) .
C60 C61 C62 C63 -179.3(9) .
C61 C62 C63 C64 -1.6(15) .
C62 C63 C64 C65 2.4(16) .
C63 C64 C65 C66 -2.1(18) .
C64 C65 C66 C61 0.8(17) .
C62 C61 C66 C65 0.1(15) .
C60 C61 C66 C65 179.7(9) .
C72 C67 C68 C69 -0.6(19) .
C67 C68 C69 C70 3(2) .
C68 C69 C70 C71 -4(2) .
C69 C70 C71 C72 2.2(19) .
C68 C67 C72 C71 -1.2(17) .
C68 C67 C72 C73 177.5(11) .
C70 C71 C72 C67 0.4(17) .
C70 C71 C72 C73 -178.2(10) .
Gd1 O11 C73 C74 -19.6(15) .
Gd1 O11 C73 C72 159.5(7) .
C67 C72 C73 O11 -24.1(14) .
C71 C72 C73 O11 154.5(10) .
C67 C72 C73 C74 155.0(10) .
C71 C72 C73 C74 -26.4(15) .
O11 C73 C74 C75 -7.1(16) .
C72 C73 C74 C75 173.8(9) .
Gd1 O12 C75 C74 41.1(14) .
Gd1 O12 C75 C76 -136.0(7) .
C73 C74 C75 O12 -4.0(16) .
C73 C74 C75 C76 173.1(9) .
O12 C75 C76 C81 28.8(13) .
C74 C75 C76 C81 -148.5(10) .
O12 C75 C76 C77 -154.9(9) .
C74 C75 C76 C77 27.8(15) .
C81 C76 C77 C78 -0.2(15) .
C75 C76 C77 C78 -176.4(10) .
C76 C77 C78 C79 1.5(16) .
C77 C78 C79 C80 -0.8(17) .
C78 C79 C80 C81 -1.2(18) .
C77 C76 C81 C80 -2.0(15) .
C75 C76 C81 C80 174.7(10) .
C79 C80 C81 C76 2.6(17) .
